data_1530136
loop_
_publ_author_name
'Karpov, O.G.'
'Pushcharovskii, D.Yu.'
'Pobedimskaya, E.A.'
'Burshtein, I.F.'
'Belov, N.V.'

_publ_section_title
;
 The crystal structure of the rare-earth silicate Na Nd Si6 O13 (O H)2
 *n(H2 O)
;
_journal_name_full 'Doklady Akademii Nauk SSSR'
_journal_page_first 593
_journal_page_last 596
_journal_volume 236
_journal_year 1977
_chemical_formula_sum 'Na Nd O15 Si6'
_chemical_name_systematic 'Na Nd Si6 O13 (O H)2 (H2 O)1.0'
_space_group_IT_number 35
_symmetry_space_group_name_Hall 'C 2 -2'
_symmetry_space_group_name_H-M 'C m m 2'
_cell_angle_alpha 90
_cell_angle_beta 90
_cell_angle_gamma 90
_cell_formula_units_Z 4
_cell_length_a 30.87
_cell_length_b 7.387
_cell_length_c 7.12
_cell_volume 1623.621
_citation_journal_id_ASTM DANKAS
_cod_data_source_file Karpov_DANKAS_1977_255.cif
_cod_data_source_block Na1Nd1O15Si6
_cod_original_formula_sum 'Na1 Nd1 O15 Si6'
_cod_database_code 1530136

loop_
_symmetry_equiv_pos_as_xyz
x,y,z
-x,-y,z
-x,y,z
x,-y,z
x+1/2,y+1/2,z
-x+1/2,-y+1/2,z
-x+1/2,y+1/2,z
x+1/2,-y+1/2,z

loop_
_atom_site_label
_atom_site_type_symbol
_atom_site_fract_x
_atom_site_fract_y
_atom_site_fract_z
_atom_site_occupancy
_atom_site_U_iso_or_equiv
O1 O-2 0.129 0 0.386 1 0.0
Si3 Si+4 0.1822 0 0.3998 1 0.0
O6 O-2 0.167 0.25 0.869 1 0.0
Nd1 Nd+3 0.131 0 0 1 0.0
Si1 Si+4 0.0844 0 0.504 1 0.0
O5 O-2 0.054 0.5 0.304 1 0.0
Si2 Si+4 0.0492 0.2892 0.245 1 0.0
O4 O-2 0.083 0.242 0.082 1 0.0
Si4 Si+4 0.2019 0.2916 0.7084 1 0.0
O7 O-2 0.197 0.181 0.518 1 0.0
O11 O-2 0.199 0 0.189 1 0.0
O3 O-2 0 0.262 0.177 1 0.0
O8 O-2 0.25 0.25 0.807 1 0.0
Na1 Na+1 0.124 0.5 0.9759 1 0.0
O10 O-2 0.09 0 0.72 1 0.0
O9 O-2 0.202 0.5 0.631 1 0.0
O2 O-2 0.058 0.176 0.441 1 0.0
